data_9011069
loop_
_publ_author_name
'Cocco, G.'
'Castiglione, P. C.'
'Vagliasindi, G.'

_publ_section_title
;
 The crystal structure of thomsenolite
 Locality: Ivigtut, Greenland
;
_journal_name_full 'Acta Crystallographica'
_journal_page_first 162
_journal_page_last 166
_journal_paper_doi 10.1107/S0365110X67002282
_journal_volume 23
_journal_year 1967
_chemical_formula_sum 'Al Ca F6 H2 Na O'
_chemical_name_mineral Thomsenolite
_space_group_IT_number 14
_symmetry_space_group_name_Hall '-P 2ybc'
_symmetry_space_group_name_H-M 'P 1 21/c 1'
_cell_angle_alpha 90
_cell_angle_beta 96.43
_cell_angle_gamma 90
_cell_formula_units_Z 4
_cell_length_a 5.583
_cell_length_b 5.508
_cell_length_c 16.127
_cell_volume 492.804
_exptl_crystal_density_diffrn 2.968
_cod_duplicate_entry 9007491
_cod_original_formula_sum 'Na Ca Al F6 O H2'
_cod_database_code 9011069

loop_
_symmetry_equiv_pos_as_xyz
x,y,z
x,1/2-y,1/2+z
-x,1/2+y,1/2-z
-x,-y,-z

loop_
_atom_site_label
_atom_site_fract_x
_atom_site_fract_y
_atom_site_fract_z
_atom_site_U_iso_or_equiv
_atom_site_type_symbol
_atom_site_attached_hydrogens
Na 0.25420 0.14550 0.24870 0.03572 Na 0
Ca 0.18920 0.67450 0.09920 0.02343 Ca 0
Al 0.71740 0.17950 0.13900 0.02280 Al 0
F1 0.55110 0.46340 0.12710 0.03230 F 0
F2 0.98870 0.36490 0.15620 0.03293 F 0
F3 0.44060 0.01260 0.12810 0.03331 F 0
F4 0.90370 0.91730 0.15750 0.03280 F 0
F5 0.31280 0.69830 0.25050 0.03027 F 0
F6 0.73620 0.16720 0.03010 0.03154 F 0
Wat 0.80190 0.65850 0.00650 0.02736 O 2

loop_
_cod_changelog_entry_id
_cod_changelog_entry_author
_cod_changelog_entry_date
_cod_changelog_entry_text
1
;cod-tools version 3.8.0
Id: cif_guess_AMCSD_atom_types 9574 2023-05-10 09:00:05Z saulius
;
2023-05-10T18:52:54+03:00
;Derived atom types and hydrogen counts
from atom names that follow the AMCSD naming convention
(Wat == water, O-H == hydroxyl).
;
